data_7242931
loop_
_publ_author_name
'Bristow, Jonathan C.'
'Cliff, Stacey V. A.'
'Yang, Songjie'
'Wallis, John D.'

_publ_section_title
;
 Interaction, bond formation or reaction between a dimethylamino group and
 an adjacent alkene or aldehyde group in aromatic systems controlled by
 remote molecular constraints
;
_journal_issue 25
_journal_name_full CrystEngComm
_journal_page_first 4500
_journal_page_last 4512
_journal_paper_doi 10.1039/D1CE00377A
_journal_volume 23
_journal_year 2021
_chemical_formula_moiety 'C19 H18 N2 O2'
_chemical_formula_sum 'C19 H18 N2 O2'
_chemical_formula_weight 306.35
_chemical_melting_point 356.5(15)
_chemical_name_systematic
;
methyl (E)-2-cyano-3-(6-(dimethylamino)-1,2-dihydroacenaphthylen-5-yl)propenoate, 
;
_space_group_crystal_system triclinic
_space_group_IT_number 2
_space_group_name_Hall '-P 1'
_space_group_name_H-M_alt 'P -1'
_atom_sites_solution_hydrogens geom
_atom_sites_solution_primary dual
_audit_creation_date 2019-09-19
_audit_creation_method
;
Olex2 1.2
(compiled 2018.05.29 svn.r3508 for OlexSys, GUI svn.r5506)
;
_audit_update_record
;
2021-03-09 deposited with the CCDC.	2021-05-27 downloaded from the CCDC.
;
_cell_angle_alpha 108.887(6)
_cell_angle_beta 91.171(5)
_cell_angle_gamma 113.671(6)
_cell_formula_units_Z 2
_cell_length_a 8.7457(5)
_cell_length_b 9.3638(7)
_cell_length_c 11.2739(7)
_cell_measurement_reflns_used 2776
_cell_measurement_temperature 150.01(10)
_cell_measurement_theta_max 30.2620
_cell_measurement_theta_min 3.6010
_cell_volume 787.91(11)
_computing_cell_refinement 'CrysAlisPro 1.171.39.46 (Rigaku OD, 2018)'
_computing_data_collection 'CrysAlisPro 1.171.39.46 (Rigaku OD, 2018)'
_computing_data_reduction 'CrysAlisPro 1.171.39.46 (Rigaku OD, 2018)'
_computing_molecular_graphics 'Olex2 (Dolomanov et al., 2009)'
_computing_publication_material 'Olex2 (Dolomanov et al., 2009)'
_computing_structure_refinement 'ShelXL (Sheldrick, 2015)'
_computing_structure_solution 'ShelXT (Sheldrick, 2015)'
_diffrn_ambient_environment N~2~
_diffrn_ambient_temperature 150.01(10)
_diffrn_detector 'CCD plate'
_diffrn_detector_area_resol_mean 15.9832
_diffrn_detector_type Sapphire3
_diffrn_measured_fraction_theta_full 0.998
_diffrn_measured_fraction_theta_max 0.998
_diffrn_measurement_details
;
List of Runs (angles in degrees, time in seconds):

  # Type    Start    End  Width  t~exp~   \w     \q     \k     \f   Frames
#--------------------------------------------------------------------------
  1  \w     -7.00  88.00   1.00    7.50    --   20.20  77.00 150.00   95
  2  \w    -47.00  47.00   1.00    7.50    --   20.20 -77.00 -60.00   94
  3  \w    -47.00  -5.00   1.00    7.50    --   20.20 -77.00  30.00   42
  4  \w     -7.00  87.00   1.00    7.50    --   20.20  77.00  60.00   94
  5  \w    -18.00  57.00   1.00    7.50    --   20.20 -99.00 -90.00   75
;
_diffrn_measurement_device 'four-circle diffractometer'
_diffrn_measurement_device_type 'Xcalibur, Sapphire3, Gemini'
_diffrn_measurement_method '\w scans'
_diffrn_orient_matrix_type 'CrysAlisPro convention (1999,Acta A55,543-557)'
_diffrn_orient_matrix_UB_11 -0.0611398000
_diffrn_orient_matrix_UB_12 0.0109973000
_diffrn_orient_matrix_UB_13 0.0377857000
_diffrn_orient_matrix_UB_21 0.0548096000
_diffrn_orient_matrix_UB_22 0.0173495000
_diffrn_orient_matrix_UB_23 0.0551865000
_diffrn_orient_matrix_UB_31 0.0366483000
_diffrn_orient_matrix_UB_32 0.0863327000
_diffrn_orient_matrix_UB_33 0.0092538000
_diffrn_radiation_monochromator graphite
_diffrn_radiation_probe x-ray
_diffrn_radiation_type MoK\a
_diffrn_radiation_wavelength 0.71073
_diffrn_reflns_av_R_equivalents 0.0205
_diffrn_reflns_av_unetI/netI 0.0388
_diffrn_reflns_Laue_measured_fraction_full 0.998
_diffrn_reflns_Laue_measured_fraction_max 0.998
_diffrn_reflns_limit_h_max 10
_diffrn_reflns_limit_h_min -11
_diffrn_reflns_limit_k_max 12
_diffrn_reflns_limit_k_min -12
_diffrn_reflns_limit_l_max 14
_diffrn_reflns_limit_l_min -15
_diffrn_reflns_number 7276
_diffrn_reflns_point_group_measured_fraction_full 0.998
_diffrn_reflns_point_group_measured_fraction_max 0.998
_diffrn_reflns_theta_full 25.242
_diffrn_reflns_theta_max 28.281
_diffrn_reflns_theta_min 3.489
_diffrn_source 'fine-focus sealed X-ray tube'
_diffrn_source_type 'Enhance (Mo) X-ray Source'
_exptl_absorpt_coefficient_mu 0.085
_exptl_absorpt_correction_T_max 1.000
_exptl_absorpt_correction_T_min 0.887
_exptl_absorpt_correction_type gaussian
_exptl_absorpt_process_details
;
CrysAlisPro 1.171.39.46 (Rigaku Oxford Diffraction, 2018)
Numerical absorption correction based on gaussian integration over
			a multifaceted crystal model
Empirical absorption correction using spherical harmonics,
 implemented in SCALE3 ABSPACK scaling algorithm.
;
_exptl_crystal_colour orange
_exptl_crystal_colour_primary orange
_exptl_crystal_density_diffrn 1.291
_exptl_crystal_description block
_exptl_crystal_F_000 324
_exptl_crystal_recrystallization_method 'Re-crystallisation from solvent: DCM/hexane'
_exptl_crystal_size_max 0.443
_exptl_crystal_size_mid 0.371
_exptl_crystal_size_min 0.226
_refine_diff_density_max 0.304
_refine_diff_density_min -0.212
_refine_diff_density_rms 0.043
_refine_ls_extinction_method none
_refine_ls_goodness_of_fit_ref 1.058
_refine_ls_hydrogen_treatment constr
_refine_ls_matrix_type full
_refine_ls_number_parameters 211
_refine_ls_number_reflns 3915
_refine_ls_number_restraints 0
_refine_ls_restrained_S_all 1.058
_refine_ls_R_factor_all 0.0683
_refine_ls_R_factor_gt 0.0506
_refine_ls_shift/su_max 0.000
_refine_ls_shift/su_mean 0.000
_refine_ls_structure_factor_coef Fsqd
_refine_ls_weighting_details 'w=1/[\s^2^(Fo^2^)+(0.0577P)^2^+0.1400P] where P=(Fo^2^+2Fc^2^)/3'
_refine_ls_weighting_scheme calc
_refine_ls_wR_factor_gt 0.1229
_refine_ls_wR_factor_ref 0.1360
_reflns_Friedel_coverage 0.000
_reflns_number_gt 2990
_reflns_number_total 3915
_reflns_threshold_expression 'I > 2\s(I)'
_cod_data_source_file d1ce00377a2.cif
_cod_data_source_block jb425abs
_cod_depositor_comments
;
The following automatic conversions were performed:

data item '_chemical_melting_point' value '355-358' was changed to
'356.5(15)' -- the average value was taken and precision was
estimated.

Automatic conversion script
Id: cif_fix_values 7556 2019-12-06 15:28:31Z antanas 

 Adding full bibliography for 7242927--7242944.cif.
;
_cod_original_cell_volume 787.91(10)
_cod_database_code 7242931
_shelx_shelxl_version_number 2016/6
_chemical_oxdiff_formula 'C19 H18 N2 O2'
_chemical_oxdiff_usercomment 'Orange Block'
_shelx_space_group_comment
;
The symmetry employed for this shelxl refinement is uniquely defined
by the following loop, which should always be used as a source of
symmetry information in preference to the above space-group names.
They are only intended as comments.
;
_reflns_odcompleteness_completeness 99.82
_reflns_odcompleteness_iscentric 1
_reflns_odcompleteness_theta 28.22
_olex2_refinement_description
;
1. Fixed Uiso
 At 1.2 times of:
  All C(H) groups, All C(H,H) groups
 At 1.5 times of:
  All C(H,H,H) groups
2.a Secondary CH2 refined with riding coordinates:
 C13(H13A,H13B), C14(H14A,H14B)
2.b Aromatic/amide H refined with riding coordinates:
 C2(H2), C3(H3), C7(H7), C8(H8), C15(H15)
2.c Idealised Me refined as rotating group:
 C11(H11A,H11B,H11C), C12(H12A,H12B,H12C), C19(H19A,H19B,H19C)
;
_olex2_submission_special_instructions 'No special instructions were received'
_oxdiff_exptl_absorpt_empirical_details
;
Empirical correction (ABSPACK) includes:
- Absorption correction using spherical harmonics
- Frame scaling
;
_oxdiff_exptl_absorpt_empirical_full_max 1.734
_oxdiff_exptl_absorpt_empirical_full_min 0.900

loop_
_space_group_symop_operation_xyz
'x, y, z'
'-x, -y, -z'

loop_
_atom_site_label
_atom_site_type_symbol
_atom_site_fract_x
_atom_site_fract_y
_atom_site_fract_z
_atom_site_U_iso_or_equiv
_atom_site_adp_type
_atom_site_occupancy
_atom_site_site_symmetry_order
_atom_site_calc_flag
_atom_site_refinement_flags_posn
_atom_site_refinement_flags_adp
_atom_site_refinement_flags_occupancy
_atom_site_disorder_assembly
_atom_site_disorder_group
O1 O 0.12950(14) 0.91260(14) 0.07881(11) 0.0390(3) Uani 1 1 d . . . . .
O2 O -0.10701(13) 0.67029(13) 0.00438(10) 0.0328(3) Uani 1 1 d . . . . .
N1 N 0.55248(16) 0.86997(17) 0.19540(12) 0.0336(3) Uani 1 1 d . . . . .
N2 N -0.15364(17) 0.43611(18) 0.18267(13) 0.0409(4) Uani 1 1 d . . . . .
C1 C 0.59320(18) 0.84320(19) 0.30720(15) 0.0306(3) Uani 1 1 d . . . . .
C2 C 0.7552(2) 0.8675(2) 0.34784(17) 0.0396(4) Uani 1 1 d . . . . .
H2 H 0.839565 0.905714 0.301837 0.048 Uiso 1 1 calc R . . . .
C3 C 0.7989(2) 0.8372(2) 0.45540(18) 0.0426(4) Uani 1 1 d . . . . .
H3 H 0.909710 0.856016 0.479450 0.051 Uiso 1 1 calc R . . . .
C4 C 0.67799(19) 0.7804(2) 0.52335(16) 0.0351(4) Uani 1 1 d . . . . .
C5 C 0.51217(18) 0.75662(18) 0.48485(14) 0.0284(3) Uani 1 1 d . . . . .
C6 C 0.4018(2) 0.69770(19) 0.56512(14) 0.0317(3) Uani 1 1 d . . . . .
C7 C 0.2352(2) 0.6650(2) 0.53980(15) 0.0334(3) Uani 1 1 d . . . . .
H7 H 0.158943 0.622521 0.589554 0.040 Uiso 1 1 calc R . . . .
C8 C 0.18190(18) 0.69726(19) 0.43677(15) 0.0308(3) Uani 1 1 d . . . . .
H8 H 0.068630 0.675939 0.420483 0.037 Uiso 1 1 calc R . . . .
C9 C 0.28845(17) 0.75906(18) 0.35788(14) 0.0267(3) Uani 1 1 d . . . . .
C10 C 0.46330(17) 0.78846(17) 0.37954(13) 0.0258(3) Uani 1 1 d . . . . .
C11 C 0.4696(2) 0.7142(2) 0.08584(16) 0.0432(4) Uani 1 1 d . . . . .
H11A H 0.548756 0.667413 0.060992 0.065 Uiso 1 1 calc GR . . . .
H11B H 0.430548 0.736108 0.016384 0.065 Uiso 1 1 calc GR . . . .
H11C H 0.374825 0.636369 0.108047 0.065 Uiso 1 1 calc GR . . . .
C12 C 0.6920(2) 0.9921(2) 0.16068(18) 0.0450(4) Uani 1 1 d . . . . .
H12A H 0.746739 1.093966 0.233353 0.067 Uiso 1 1 calc GR . . . .
H12B H 0.648464 1.014392 0.093233 0.067 Uiso 1 1 calc GR . . . .
H12C H 0.772434 0.948109 0.132663 0.067 Uiso 1 1 calc GR . . . .
C13 C 0.6818(2) 0.7332(2) 0.63918(16) 0.0419(4) Uani 1 1 d . . . . .
H13A H 0.763282 0.827154 0.710246 0.050 Uiso 1 1 calc R . . . .
H13B H 0.711762 0.640117 0.621114 0.050 Uiso 1 1 calc R . . . .
C14 C 0.5005(2) 0.6835(2) 0.66936(17) 0.0428(4) Uani 1 1 d . . . . .
H14A H 0.451626 0.570013 0.668450 0.051 Uiso 1 1 calc R . . . .
H14B H 0.500669 0.758551 0.752271 0.051 Uiso 1 1 calc R . . . .
C15 C 0.22416(18) 0.80134(19) 0.25944(14) 0.0281(3) Uani 1 1 d . . . . .
H15 H 0.297513 0.898849 0.248639 0.034 Uiso 1 1 calc R . . . .
C16 C 0.07264(18) 0.71685(19) 0.18297(14) 0.0277(3) Uani 1 1 d . . . . .
C17 C -0.05391(18) 0.56054(19) 0.18296(14) 0.0293(3) Uani 1 1 d . . . . .
C18 C 0.03745(18) 0.78010(19) 0.08497(14) 0.0279(3) Uani 1 1 d . . . . .
C19 C -0.1447(2) 0.7155(2) -0.10049(16) 0.0375(4) Uani 1 1 d . . . . .
H19A H -0.058276 0.721776 -0.152410 0.056 Uiso 1 1 calc GR . . . .
H19B H -0.147986 0.822287 -0.067531 0.056 Uiso 1 1 calc GR . . . .
H19C H -0.252613 0.632447 -0.150886 0.056 Uiso 1 1 calc GR . . . .

loop_
_atom_site_aniso_label
_atom_site_aniso_U_11
_atom_site_aniso_U_22
_atom_site_aniso_U_33
_atom_site_aniso_U_23
_atom_site_aniso_U_13
_atom_site_aniso_U_12
O1 0.0431(6) 0.0327(6) 0.0409(7) 0.0218(6) -0.0019(5) 0.0098(5)
O2 0.0343(6) 0.0351(6) 0.0310(6) 0.0194(5) -0.0020(4) 0.0115(5)
N1 0.0355(7) 0.0329(7) 0.0281(7) 0.0115(6) 0.0067(5) 0.0101(6)
N2 0.0425(8) 0.0391(8) 0.0359(8) 0.0209(7) -0.0007(6) 0.0073(6)
C1 0.0308(8) 0.0269(7) 0.0286(8) 0.0072(6) 0.0026(6) 0.0096(6)
C2 0.0278(8) 0.0426(10) 0.0437(10) 0.0137(8) 0.0079(7) 0.0121(7)
C3 0.0267(8) 0.0434(10) 0.0519(11) 0.0119(9) -0.0048(7) 0.0144(7)
C4 0.0328(8) 0.0318(8) 0.0362(9) 0.0070(7) -0.0072(6) 0.0144(7)
C5 0.0299(7) 0.0254(7) 0.0272(8) 0.0063(6) -0.0034(6) 0.0123(6)
C6 0.0413(8) 0.0306(8) 0.0245(8) 0.0104(6) 0.0000(6) 0.0168(7)
C7 0.0376(8) 0.0367(9) 0.0283(8) 0.0159(7) 0.0080(6) 0.0150(7)
C8 0.0277(7) 0.0358(8) 0.0316(8) 0.0148(7) 0.0039(6) 0.0143(6)
C9 0.0261(7) 0.0270(7) 0.0259(7) 0.0099(6) -0.0001(5) 0.0103(6)
C10 0.0259(7) 0.0234(7) 0.0244(7) 0.0065(6) -0.0011(5) 0.0090(6)
C11 0.0418(9) 0.0435(10) 0.0317(9) 0.0100(8) 0.0046(7) 0.0092(8)
C12 0.0491(10) 0.0392(10) 0.0423(10) 0.0182(8) 0.0170(8) 0.0119(8)
C13 0.0478(10) 0.0379(9) 0.0369(9) 0.0084(8) -0.0139(7) 0.0206(8)
C14 0.0549(11) 0.0436(10) 0.0321(9) 0.0158(8) -0.0045(7) 0.0224(8)
C15 0.0290(7) 0.0294(8) 0.0303(8) 0.0150(7) 0.0055(6) 0.0133(6)
C16 0.0312(7) 0.0306(8) 0.0258(7) 0.0142(6) 0.0048(6) 0.0144(6)
C17 0.0310(8) 0.0342(8) 0.0253(8) 0.0156(7) 0.0006(6) 0.0131(6)
C18 0.0313(7) 0.0304(8) 0.0273(8) 0.0151(6) 0.0048(6) 0.0148(6)
C19 0.0438(9) 0.0425(9) 0.0327(9) 0.0228(8) -0.0011(7) 0.0179(7)

loop_
_atom_type_symbol
_atom_type_description
_atom_type_scat_dispersion_real
_atom_type_scat_dispersion_imag
_atom_type_scat_source
C C 0.0033 0.0016 'International Tables Vol C Tables 4.2.6.8 and 6.1.1.4'
H H 0.0000 0.0000 'International Tables Vol C Tables 4.2.6.8 and 6.1.1.4'
N N 0.0061 0.0033 'International Tables Vol C Tables 4.2.6.8 and 6.1.1.4'
O O 0.0106 0.0060 'International Tables Vol C Tables 4.2.6.8 and 6.1.1.4'

loop_
_exptl_crystal_face_index_h
_exptl_crystal_face_index_k
_exptl_crystal_face_index_l
_exptl_crystal_face_perp_dist
1 0 15 0.0960
-1 2 -15 0.1016
0 -12 7 0.1805
0 12 -6 0.3023
-11 0 3 0.1921
-10 11 -1 0.1551
4 -13 3 0.1534
10 0 -9 0.1254

loop_
_geom_angle_atom_site_label_1
_geom_angle_atom_site_label_2
_geom_angle_atom_site_label_3
_geom_angle
_geom_angle_site_symmetry_1
_geom_angle_site_symmetry_3
_geom_angle_publ_flag
C18 O2 C19 115.29(11) . . ?
C1 N1 C11 112.33(12) . . ?
C1 N1 C12 115.94(13) . . ?
C11 N1 C12 109.86(13) . . ?
N1 C1 C10 119.53(12) . . ?
C2 C1 N1 121.76(13) . . ?
C2 C1 C10 118.70(14) . . ?
C1 C2 H2 118.3 . . ?
C1 C2 C3 123.35(15) . . ?
C3 C2 H2 118.3 . . ?
C2 C3 H3 120.3 . . ?
C4 C3 C2 119.37(14) . . ?
C4 C3 H3 120.3 . . ?
C3 C4 C5 118.41(15) . . ?
C3 C4 C13 132.46(14) . . ?
C5 C4 C13 109.12(14) . . ?
C6 C5 C4 111.47(13) . . ?
C6 C5 C10 124.29(13) . . ?
C10 C5 C4 124.24(14) . . ?
C5 C6 C14 109.14(13) . . ?
C7 C6 C5 119.05(13) . . ?
C7 C6 C14 131.80(14) . . ?
C6 C7 H7 120.8 . . ?
C6 C7 C8 118.41(13) . . ?
C8 C7 H7 120.8 . . ?
C7 C8 H8 118.1 . . ?
C9 C8 C7 123.83(13) . . ?
C9 C8 H8 118.1 . . ?
C8 C9 C10 118.85(12) . . ?
C8 C9 C15 119.72(12) . . ?
C10 C9 C15 121.36(12) . . ?
C1 C10 C9 128.62(13) . . ?
C5 C10 C1 115.87(12) . . ?
C5 C10 C9 115.50(12) . . ?
N1 C11 H11A 109.5 . . ?
N1 C11 H11B 109.5 . . ?
N1 C11 H11C 109.5 . . ?
H11A C11 H11B 109.5 . . ?
H11A C11 H11C 109.5 . . ?
H11B C11 H11C 109.5 . . ?
N1 C12 H12A 109.5 . . ?
N1 C12 H12B 109.5 . . ?
N1 C12 H12C 109.5 . . ?
H12A C12 H12B 109.5 . . ?
H12A C12 H12C 109.5 . . ?
H12B C12 H12C 109.5 . . ?
C4 C13 H13A 110.7 . . ?
C4 C13 H13B 110.7 . . ?
C4 C13 C14 105.16(12) . . ?
H13A C13 H13B 108.8 . . ?
C14 C13 H13A 110.7 . . ?
C14 C13 H13B 110.7 . . ?
C6 C14 C13 105.04(13) . . ?
C6 C14 H14A 110.7 . . ?
C6 C14 H14B 110.7 . . ?
C13 C14 H14A 110.7 . . ?
C13 C14 H14B 110.7 . . ?
H14A C14 H14B 108.8 . . ?
C9 C15 H15 116.0 . . ?
C16 C15 C9 127.99(13) . . ?
C16 C15 H15 116.0 . . ?
C15 C16 C17 123.63(12) . . ?
C15 C16 C18 118.60(13) . . ?
C17 C16 C18 117.58(13) . . ?
N2 C17 C16 179.58(19) . . ?
O1 C18 O2 124.62(12) . . ?
O1 C18 C16 123.89(14) . . ?
O2 C18 C16 111.48(12) . . ?
O2 C19 H19A 109.5 . . ?
O2 C19 H19B 109.5 . . ?
O2 C19 H19C 109.5 . . ?
H19A C19 H19B 109.5 . . ?
H19A C19 H19C 109.5 . . ?
H19B C19 H19C 109.5 . . ?

loop_
_geom_bond_atom_site_label_1
_geom_bond_atom_site_label_2
_geom_bond_distance
_geom_bond_site_symmetry_2
_geom_bond_publ_flag
O1 C18 1.2034(17) . ?
O2 C18 1.3357(18) . ?
O2 C19 1.4511(16) . ?
N1 C1 1.4269(19) . ?
N1 C11 1.459(2) . ?
N1 C12 1.4625(19) . ?
N2 C17 1.1401(19) . ?
C1 C2 1.385(2) . ?
C1 C10 1.435(2) . ?
C2 H2 0.9300 . ?
C2 C3 1.410(2) . ?
C3 H3 0.9300 . ?
C3 C4 1.354(2) . ?
C4 C5 1.412(2) . ?
C4 C13 1.512(2) . ?
C5 C6 1.409(2) . ?
C5 C10 1.4113(18) . ?
C6 C7 1.366(2) . ?
C6 C14 1.515(2) . ?
C7 H7 0.9300 . ?
C7 C8 1.405(2) . ?
C8 H8 0.9300 . ?
C8 C9 1.389(2) . ?
C9 C10 1.4412(19) . ?
C9 C15 1.4637(19) . ?
C11 H11A 0.9600 . ?
C11 H11B 0.9600 . ?
C11 H11C 0.9600 . ?
C12 H12A 0.9600 . ?
C12 H12B 0.9600 . ?
C12 H12C 0.9600 . ?
C13 H13A 0.9700 . ?
C13 H13B 0.9700 . ?
C13 C14 1.542(3) . ?
C14 H14A 0.9700 . ?
C14 H14B 0.9700 . ?
C15 H15 0.9300 . ?
C15 C16 1.340(2) . ?
C16 C17 1.437(2) . ?
C16 C18 1.4908(18) . ?
C19 H19A 0.9600 . ?
C19 H19B 0.9600 . ?
C19 H19C 0.9600 . ?

loop_
_geom_torsion_atom_site_label_1
_geom_torsion_atom_site_label_2
_geom_torsion_atom_site_label_3
_geom_torsion_atom_site_label_4
_geom_torsion
_geom_torsion_site_symmetry_1
_geom_torsion_site_symmetry_2
_geom_torsion_site_symmetry_3
_geom_torsion_site_symmetry_4
_geom_torsion_publ_flag
N1 C1 C2 C3 -177.91(16) . . . . ?
N1 C1 C10 C5 176.81(13) . . . . ?
N1 C1 C10 C9 -2.1(2) . . . . ?
C1 C2 C3 C4 0.4(3) . . . . ?
C2 C1 C10 C5 -2.7(2) . . . . ?
C2 C1 C10 C9 178.33(15) . . . . ?
C2 C3 C4 C5 -1.2(3) . . . . ?
C2 C3 C4 C13 178.57(17) . . . . ?
C3 C4 C5 C6 -179.88(15) . . . . ?
C3 C4 C5 C10 -0.1(2) . . . . ?
C3 C4 C13 C14 178.38(19) . . . . ?
C4 C5 C6 C7 -178.82(14) . . . . ?
C4 C5 C6 C14 1.42(19) . . . . ?
C4 C5 C10 C1 2.1(2) . . . . ?
C4 C5 C10 C9 -178.83(14) . . . . ?
C4 C13 C14 C6 2.57(18) . . . . ?
C5 C4 C13 C14 -1.85(18) . . . . ?
C5 C6 C7 C8 -2.2(2) . . . . ?
C5 C6 C14 C13 -2.49(18) . . . . ?
C6 C5 C10 C1 -178.18(14) . . . . ?
C6 C5 C10 C9 0.9(2) . . . . ?
C6 C7 C8 C9 0.7(2) . . . . ?
C7 C6 C14 C13 177.80(17) . . . . ?
C7 C8 C9 C10 1.7(2) . . . . ?
C7 C8 C9 C15 -175.05(15) . . . . ?
C8 C9 C10 C1 176.58(15) . . . . ?
C8 C9 C10 C5 -2.4(2) . . . . ?
C8 C9 C15 C16 -40.8(2) . . . . ?
C9 C15 C16 C17 -2.5(3) . . . . ?
C9 C15 C16 C18 -177.30(14) . . . . ?
C10 C1 C2 C3 1.6(3) . . . . ?
C10 C5 C6 C7 1.4(2) . . . . ?
C10 C5 C6 C14 -178.34(14) . . . . ?
C10 C9 C15 C16 142.51(16) . . . . ?
C11 N1 C1 C2 99.97(18) . . . . ?
C11 N1 C1 C10 -79.56(17) . . . . ?
C12 N1 C1 C2 -27.5(2) . . . . ?
C12 N1 C1 C10 152.97(14) . . . . ?
C13 C4 C5 C6 0.31(19) . . . . ?
C13 C4 C5 C10 -179.93(14) . . . . ?
C14 C6 C7 C8 177.51(16) . . . . ?
C15 C9 C10 C1 -6.7(2) . . . . ?
C15 C9 C10 C5 174.33(13) . . . . ?
C15 C16 C18 O1 -8.4(2) . . . . ?
C15 C16 C18 O2 170.59(14) . . . . ?
C17 C16 C18 O1 176.43(15) . . . . ?
C17 C16 C18 O2 -4.55(18) . . . . ?
C19 O2 C18 O1 3.7(2) . . . . ?
C19 O2 C18 C16 -175.27(12) . . . . ?

loop_
_exptl_oxdiff_crystal_face_indexfrac_h
_exptl_oxdiff_crystal_face_indexfrac_k
_exptl_oxdiff_crystal_face_indexfrac_l
_exptl_oxdiff_crystal_face_x
_exptl_oxdiff_crystal_face_y
_exptl_oxdiff_crystal_face_z
1.0000 -0.0000 15.0000 0.5056 0.8826 0.1755
-1.0000 2.0000 -15.0000 -0.4837 -0.8479 -0.0028
0.0000 -12.0000 7.0000 0.1325 0.1781 -0.9712
-0.0000 12.0000 -6.0000 -0.0947 -0.1229 0.9805
-11.0000 -0.0000 3.0000 0.7859 -0.4373 -0.3754
-10.0000 11.0000 -1.0000 0.6946 -0.4124 0.5739
4.0000 -13.0000 3.0000 -0.2742 0.1593 -0.9480
10.0000 0.0000 -9.0000 -0.9515 0.0514 0.2832
